data_7132894
loop_
_publ_author_name
'Boym, Mikhail A.'
'Pototskiy, Roman A.'
'Podyacheva, Evgeniya S.'
'Chusov, Denis A.'
'Nelyubina, Yulia V.'
'Perekalin, Dmitry S.'

_publ_section_title
;
 Planar-chiral arene ruthenium complexes: synthesis, separation of
 enantiomers, and application for catalytic C-H activation.
;
_journal_issue 33
_journal_name_full 'Chemical communications (Cambridge, England)'
_journal_page_first 4491
_journal_page_last 4494
_journal_paper_doi 10.1039/d4cc00181h
_journal_volume 60
_journal_year 2024
_chemical_absolute_configuration ad
_chemical_formula_moiety 'C15 H19 Br N2 O2'
_chemical_formula_sum 'C15 H19 Br N2 O2'
_chemical_formula_weight 339.23
_space_group_crystal_system monoclinic
_space_group_IT_number 4
_space_group_name_Hall 'P 2yb'
_space_group_name_H-M_alt 'P 1 21 1'
_atom_sites_solution_hydrogens mixed
_atom_sites_solution_primary dual
_audit_creation_date 2024-01-08
_audit_creation_method
;
Olex2 1.5
(compiled 2023.02.24 svn.rf166f9f3 for OlexSys, GUI svn.r6725)
;
_audit_update_record
;
2024-01-08 deposited with the CCDC.	2024-03-25 downloaded from the CCDC.
;
_cell_angle_alpha 90
_cell_angle_beta 98.623(4)
_cell_angle_gamma 90
_cell_formula_units_Z 4
_cell_length_a 7.049(3)
_cell_length_b 11.480(5)
_cell_length_c 19.450(8)
_cell_measurement_reflns_used 4390
_cell_measurement_temperature 220
_cell_measurement_theta_max 21.24
_cell_measurement_theta_min 2.76
_cell_volume 1556.2(11)
_computing_cell_refinement 'SAINT V8.40B (?, 2016)'
_computing_data_reduction 'SAINT V8.40B (?, 2016)'
_computing_molecular_graphics 'Olex2 1.5 (Dolomanov et al., 2009)'
_computing_publication_material 'Olex2 1.5 (Dolomanov et al., 2009)'
_computing_structure_refinement 'XL  (Sheldrick, 2008)'
_computing_structure_solution 'SHELXT 2018/2 (Sheldrick, 2018)'
_diffrn_ambient_temperature 220.00
_diffrn_measured_fraction_theta_full 0.996
_diffrn_measured_fraction_theta_max 0.995
_diffrn_measurement_device_type 'Bruker APEXII Quazar'
_diffrn_measurement_method '\f and \w scans'
_diffrn_radiation_type MoK\a
_diffrn_radiation_wavelength 0.71073
_diffrn_reflns_av_R_equivalents 0.0931
_diffrn_reflns_av_unetI/netI 0.1114
_diffrn_reflns_Laue_measured_fraction_full 0.996
_diffrn_reflns_Laue_measured_fraction_max 0.995
_diffrn_reflns_limit_h_max 9
_diffrn_reflns_limit_h_min -9
_diffrn_reflns_limit_k_max 14
_diffrn_reflns_limit_k_min -14
_diffrn_reflns_limit_l_max 24
_diffrn_reflns_limit_l_min -24
_diffrn_reflns_number 24861
_diffrn_reflns_point_group_measured_fraction_full 0.974
_diffrn_reflns_point_group_measured_fraction_max 0.961
_diffrn_reflns_theta_full 25.242
_diffrn_reflns_theta_max 26.999
_diffrn_reflns_theta_min 2.118
_exptl_absorpt_coefficient_mu 2.645
_exptl_absorpt_correction_T_max 0.3359
_exptl_absorpt_correction_T_min 0.2161
_exptl_absorpt_correction_type multi-scan
_exptl_absorpt_process_details
;
SADABS-2008/1 (Bruker,2008) was used for absorption correction.
wR2(int) was 0.1281 before and 0.0743 after correction.
The Ratio of minimum to maximum transmission is 0.6433.
The \l/2 correction factor is 0.0015.
;
_exptl_crystal_colour colourless
_exptl_crystal_colour_primary colourless
_exptl_crystal_density_diffrn 1.448
_exptl_crystal_description needle
_exptl_crystal_F_000 696
_exptl_crystal_size_max 0.1
_exptl_crystal_size_mid 0.05
_exptl_crystal_size_min 0.05
_refine_diff_density_max 0.538
_refine_diff_density_min -0.655
_refine_diff_density_rms 0.088
_refine_ls_abs_structure_details
;
 Flack x determined using 1159 quotients [(I+)-(I-)]/[(I+)+(I-)]
 (Parsons, Flack and Wagner, Acta Cryst. B69 (2013) 249-259).
;
_refine_ls_abs_structure_Flack 0.049(12)
_refine_ls_extinction_method none
_refine_ls_goodness_of_fit_ref 1.059
_refine_ls_hydrogen_treatment constr
_refine_ls_matrix_type full
_refine_ls_number_parameters 394
_refine_ls_number_reflns 6497
_refine_ls_number_restraints 43
_refine_ls_restrained_S_all 1.062
_refine_ls_R_factor_all 0.1548
_refine_ls_R_factor_gt 0.0679
_refine_ls_shift/su_max 0.000
_refine_ls_shift/su_mean 0.000
_refine_ls_structure_factor_coef Fsqd
_refine_ls_weighting_details 'w=1/[\s^2^(Fo^2^)+(0.0161P)^2^+3.5013P] where P=(Fo^2^+2Fc^2^)/3'
_refine_ls_weighting_scheme calc
_refine_ls_wR_factor_gt 0.1185
_refine_ls_wR_factor_ref 0.1504
_reflns_Friedel_coverage 0.837
_reflns_Friedel_fraction_full 0.949
_reflns_Friedel_fraction_max 0.922
_reflns_number_gt 3457
_reflns_number_total 6497
_reflns_threshold_expression 'I > 2\s(I)'
_cod_data_source_file d4cc00181h3.cif
_cod_data_source_block 8hMe
_cod_depositor_comments 'Adding full bibliography for 7132893--7132895.cif.'
_cod_original_cell_volume 1556.1(11)
_cod_database_code 7132894
_shelxl_version_number 2014/6
_shelx_space_group_comment
;
The symmetry employed for this shelxl refinement is uniquely defined
by the following loop, which should always be used as a source of
symmetry information in preference to the above space-group names.
They are only intended as comments.
;
_shelx_estimated_absorpt_t_max 0.879
_shelx_estimated_absorpt_t_min 0.778
_olex2_refinement_description
;
1. Fixed Uiso
 At 1.2 times of:
  All C(H) groups, All C(H,H) groups, All N(H) groups
 At 1.5 times of:
  All C(H,H,H) groups
2. Restrained distances
 C15-C12 \\sim C15'-C12
 with sigma of 0.02
 C15"-C12A \\sim C15A-C12A
 with sigma of 0.02
 C14"-C12A \\sim C14A-C12A
 with sigma of 0.02
 C13A-C12A \\sim C13"-C12A
 with sigma of 0.02
 C13-C12 \\sim C13'-C12
 with sigma of 0.02
 C14'-C12 \\sim C14-C12
 with sigma of 0.02
3. Uiso/Uaniso restraints and constraints
Uanis(C13A) \\sim Ueq, Uanis(C15") \\sim Ueq, Uanis(C14") \\sim Ueq: with sigma
of 0.005 and sigma for terminal atoms of 0.01
Uanis(C15) \\sim Ueq, Uanis(C13') \\sim Ueq, Uanis(C14') \\sim Ueq: with sigma
of 0.005 and sigma for terminal atoms of 0.01
Uanis(C15) = Uanis(C15')
Uanis(C13A) = Uanis(C13")
Uanis(C14") = Uanis(C14A)
Uanis(C15") = Uanis(C15A)
Uanis(C14) = Uanis(C14')
Uanis(C13') = Uanis(C13)
4. Others
 Sof(C13")=Sof(H13D)=Sof(H13E)=Sof(H13F)=Sof(C14")=Sof(H14A)=Sof(H14B)=
 Sof(H14C)=Sof(C15")=Sof(H15A)=Sof(H15B)=Sof(H15C)=1-FVAR(1)
 Sof(C13A)=Sof(H13A)=Sof(H13B)=Sof(H13C)=Sof(C14A)=Sof(H14D)=Sof(H14E)=
 Sof(H14F)=Sof(C15A)=Sof(H15D)=Sof(H15E)=Sof(H15F)=FVAR(1)
 Sof(C13')=Sof(H13J)=Sof(H13K)=Sof(H13L)=Sof(C15')=Sof(H15J)=Sof(H15K)=
 Sof(H15L)=Sof(C14')=Sof(H14J)=Sof(H14K)=Sof(H14L)=1-FVAR(2)
 Sof(C15)=Sof(H15G)=Sof(H15H)=Sof(H15I)=Sof(C14)=Sof(H14G)=Sof(H14H)=Sof(H14I)=
 Sof(C13)=Sof(H13G)=Sof(H13H)=Sof(H13I)=FVAR(2)
5.a Riding coordinates:
 N4A(H4AA), N2(H2)
5.b Ternary CH refined with riding coordinates:
 C1A(H1A), C1(H1)
5.c Secondary CH2 refined with riding coordinates:
 C9A(H9AA,H9AB), C9(H9A,H9B)
5.d Me refined with riding coordinates:
 C15'(H15J,H15K,H15L)
5.e Aromatic/amide H refined with riding coordinates:
 C4A(H4A), C5A(H5A), C7A(H7A), C4(H4), C5(H5), C7(H7)
5.f Idealised Me refined as rotating group:
 C10A(H10A,H10B,H10C), C13A(H13A,H13B,H13C), C13"(H13D,H13E,H13F), C14"(H14A,
 H14B,H14C), C14A(H14D,H14E,H14F), C15"(H15A,H15B,H15C), C15A(H15D,H15E,H15F),
 C15(H15G,H15H,H15I), C10(H10D,H10E,H10F), C14(H14G,H14H,H14I), C13(H13G,H13H,
 H13I), C13'(H13J,H13K,H13L), C14'(H14J,H14K,H14L)
;
_olex2_submission_special_instructions 'No special instructions were received'

loop_
_space_group_symop_operation_xyz
'x, y, z'
'-x, y+1/2, -z'

loop_
_atom_site_label
_atom_site_type_symbol
_atom_site_fract_x
_atom_site_fract_y
_atom_site_fract_z
_atom_site_U_iso_or_equiv
_atom_site_adp_type
_atom_site_occupancy
_atom_site_site_symmetry_order
_atom_site_calc_flag
_atom_site_refinement_flags_posn
_atom_site_refinement_flags_adp
_atom_site_refinement_flags_occupancy
_atom_site_disorder_assembly
_atom_site_disorder_group
Br1A Br -0.0290(2) 0.56561(12) 0.27215(10) 0.0858(6) Uani 1 1 d . . . . .
O1A O 0.0491(9) 1.1491(8) 0.2140(4) 0.057(2) Uani 1 1 d . . . . .
C1A C 0.0382(12) 1.0987(11) 0.3965(5) 0.045(3) Uani 1 1 d . . . . .
H1A H -0.0360 1.1487 0.4243 0.054 Uiso 1 1 calc R U . . .
O2A O 0.1341(11) 1.1281(12) 0.5344(4) 0.096(3) Uani 1 1 d . . . . .
C2A C 0.0329(12) 1.0958(11) 0.2694(6) 0.045(3) Uani 1 1 d . . . . .
C3A C 0.0135(13) 0.9677(10) 0.2701(5) 0.035(3) Uani 1 1 d . . . . .
N3A N 0.0313(12) 1.1543(9) 0.3293(5) 0.048(2) Uani 1 1 d . . . . .
C4A C 0.0282(13) 0.9033(12) 0.2109(6) 0.047(3) Uani 1 1 d . . . . .
H4A H 0.0491 0.9415 0.1700 0.057 Uiso 1 1 calc R U . . .
N4A N 0.2329(10) 1.0963(7) 0.4327(4) 0.040(2) Uani 1 1 d . . . . .
H4AA H 0.3408 1.0865 0.4116 0.049 Uiso 1 1 d R U . . .
C5A C 0.0124(14) 0.7828(13) 0.2115(6) 0.053(3) Uani 1 1 d . . . . .
H5A H 0.0186 0.7389 0.1711 0.064 Uiso 1 1 calc R U . . .
C6A C -0.0121(15) 0.7302(9) 0.2718(7) 0.042(3) Uani 1 1 d . . . . .
C7A C -0.0302(13) 0.7891(11) 0.3306(6) 0.042(3) Uani 1 1 d . . . . .
H7A H -0.0515 0.7487 0.3708 0.051 Uiso 1 1 calc R U . . .
C8A C -0.0170(13) 0.9111(10) 0.3312(5) 0.031(2) Uani 1 1 d . . . . .
C9A C -0.0586(15) 0.9809(10) 0.3911(5) 0.040(3) Uani 1 1 d . . . . .
H9AA H -0.0169 0.9372 0.4340 0.047 Uiso 1 1 calc R U . . .
H9AB H -0.1977 0.9922 0.3871 0.047 Uiso 1 1 calc R U . . .
C10A C 0.0600(19) 1.2818(11) 0.3307(8) 0.077(4) Uani 1 1 d . . . . .
H10A H -0.0417 1.3187 0.3513 0.116 Uiso 1 1 calc R U . . .
H10B H 0.0575 1.3103 0.2836 0.116 Uiso 1 1 calc R U . . .
H10C H 0.1830 1.3001 0.3581 0.116 Uiso 1 1 calc R U . . .
C11A C 0.2698(14) 1.1127(10) 0.5016(6) 0.052(3) Uani 1 1 d . . . . .
C12A C 0.4756(15) 1.1124(12) 0.5376(6) 0.058(3) Uani 1 1 d D . . . .
C13A C 0.626(2) 1.082(2) 0.4967(10) 0.066(5) Uani 0.658(13) 1 d D U P A 1
H13A H 0.6105 1.0021 0.4812 0.099 Uiso 0.658(13) 1 calc R U P A 1
H13B H 0.7508 1.0915 0.5252 0.099 Uiso 0.658(13) 1 calc R U P A 1
H13C H 0.6181 1.1333 0.4566 0.099 Uiso 0.658(13) 1 calc R U P A 1
C13" C 0.583(5) 1.008(3) 0.519(2) 0.066(5) Uani 0.342(13) 1 d D . P A 2
H13D H 0.5209 0.9381 0.5333 0.099 Uiso 0.342(13) 1 calc R U P A 2
H13E H 0.7136 1.0112 0.5437 0.099 Uiso 0.342(13) 1 calc R U P A 2
H13F H 0.5844 1.0062 0.4697 0.099 Uiso 0.342(13) 1 calc R U P A 2
C14" C 0.503(7) 1.165(5) 0.6083(17) 0.089(7) Uani 0.342(13) 1 d D U P A 2
H14A H 0.3939 1.2138 0.6134 0.133 Uiso 0.342(13) 1 calc R U P A 2
H14B H 0.6191 1.2119 0.6145 0.133 Uiso 0.342(13) 1 calc R U P A 2
H14C H 0.5149 1.1036 0.6429 0.133 Uiso 0.342(13) 1 calc R U P A 2
C14A C 0.480(3) 1.036(2) 0.6022(10) 0.089(7) Uani 0.658(13) 1 d D . P A 1
H14D H 0.3853 1.0639 0.6298 0.133 Uiso 0.658(13) 1 calc R U P A 1
H14E H 0.6062 1.0388 0.6296 0.133 Uiso 0.658(13) 1 calc R U P A 1
H14F H 0.4496 0.9560 0.5880 0.133 Uiso 0.658(13) 1 calc R U P A 1
C15" C 0.597(6) 1.201(4) 0.496(2) 0.082(6) Uani 0.342(13) 1 d D U P A 2
H15A H 0.6003 1.1718 0.4494 0.122 Uiso 0.342(13) 1 calc R U P A 2
H15B H 0.7266 1.2082 0.5205 0.122 Uiso 0.342(13) 1 calc R U P A 2
H15C H 0.5358 1.2773 0.4930 0.122 Uiso 0.342(13) 1 calc R U P A 2
C15A C 0.502(3) 1.236(2) 0.5716(13) 0.082(6) Uani 0.658(13) 1 d D . P A 1
H15D H 0.4942 1.2944 0.5354 0.122 Uiso 0.658(13) 1 calc R U P A 1
H15E H 0.6259 1.2400 0.6007 0.122 Uiso 0.658(13) 1 calc R U P A 1
H15F H 0.4013 1.2490 0.5997 0.122 Uiso 0.658(13) 1 calc R U P A 1
Br1 Br 0.4890(2) 0.63126(14) 0.11236(8) 0.0807(5) Uani 1 1 d . . . . .
O1 O 0.5059(9) 1.1073(8) 0.3253(4) 0.061(3) Uani 1 1 d . . . . .
O2 O 0.4154(11) 1.3648(7) 0.0468(4) 0.057(2) Uani 1 1 d . . . . .
N1 N 0.5365(14) 1.2031(11) 0.2250(6) 0.055(3) Uani 1 1 d . . . . .
N2 N 0.3191(11) 1.2362(8) 0.1212(5) 0.048(2) Uani 1 1 d . . . . .
H2 H 0.2371 1.2062 0.1503 0.057 Uiso 1 1 d R U . . .
C15 C -0.007(3) 1.4069(17) 0.1077(10) 0.081(6) Uani 0.894(17) 1 d D U P B 1
H15G H -0.1398 1.4297 0.0928 0.121 Uiso 0.894(17) 1 calc R U P B 1
H15H H 0.0685 1.4754 0.1224 0.121 Uiso 0.894(17) 1 calc R U P B 1
H15I H -0.0012 1.3526 0.1461 0.121 Uiso 0.894(17) 1 calc R U P B 1
C10 C 0.537(2) 1.3164(13) 0.2602(7) 0.077(5) Uani 1 1 d . . . . .
H10D H 0.4138 1.3540 0.2473 0.116 Uiso 1 1 calc R U . . .
H10E H 0.6374 1.3651 0.2463 0.116 Uiso 1 1 calc R U . . .
H10F H 0.5610 1.3049 0.3101 0.116 Uiso 1 1 calc R U . . .
C8 C 0.5307(13) 0.9861(11) 0.1542(6) 0.039(3) Uani 1 1 d . . . . .
C12 C 0.0725(14) 1.3481(9) 0.0464(5) 0.038(3) Uani 1 1 d D . . . .
C2 C 0.5157(12) 1.1038(12) 0.2610(6) 0.052(4) Uani 1 1 d . . . . .
C1 C 0.5173(15) 1.2064(11) 0.1486(6) 0.044(3) Uani 1 1 d . . . . .
H1 H 0.5998 1.2703 0.1360 0.053 Uiso 1 1 calc R U . . .
C14 C 0.061(2) 1.4268(15) -0.0165(8) 0.063(5) Uani 0.894(17) 1 d D . P B 1
H14G H 0.1183 1.3881 -0.0526 0.094 Uiso 0.894(17) 1 calc R U P B 1
H14H H 0.1289 1.4988 -0.0035 0.094 Uiso 0.894(17) 1 calc R U P B 1
H14I H -0.0727 1.4440 -0.0337 0.094 Uiso 0.894(17) 1 calc R U P B 1
C13 C -0.039(2) 1.2376(12) 0.0284(10) 0.067(5) Uani 0.894(17) 1 d D . P B 1
H13G H -0.0225 1.1860 0.0683 0.101 Uiso 0.894(17) 1 calc R U P B 1
H13H H 0.0087 1.1996 -0.0103 0.101 Uiso 0.894(17) 1 calc R U P B 1
H13I H -0.1735 1.2559 0.0154 0.101 Uiso 0.894(17) 1 calc R U P B 1
C9 C 0.5868(14) 1.0944(10) 0.1194(5) 0.050(3) Uani 1 1 d . . . . .
H9A H 0.5357 1.0901 0.0698 0.060 Uiso 1 1 calc R U . . .
H9B H 0.7271 1.0971 0.1237 0.060 Uiso 1 1 calc R U . . .
C4 C 0.4870(14) 0.8885(14) 0.2595(7) 0.055(4) Uani 1 1 d . . . . .
H4 H 0.4737 0.8917 0.3068 0.066 Uiso 1 1 calc R U . . .
C11 C 0.2836(15) 1.3185(9) 0.0710(5) 0.041(3) Uani 1 1 d . . . . .
C5 C 0.4837(15) 0.7817(13) 0.2270(7) 0.055(3) Uani 1 1 d . . . . .
H5 H 0.4731 0.7130 0.2525 0.066 Uiso 1 1 calc R U . . .
C13' C -0.075(14) 1.273(11) 0.073(7) 0.067(5) Uani 0.106(17) 1 d D U P B 2
H13J H -0.0783 1.2914 0.1217 0.101 Uiso 0.106(17) 1 calc R U P B 2
H13K H -0.0414 1.1918 0.0689 0.101 Uiso 0.106(17) 1 calc R U P B 2
H13L H -0.1998 1.2879 0.0463 0.101 Uiso 0.106(17) 1 calc R U P B 2
C15' C 0.03(3) 1.445(13) 0.097(9) 0.081(6) Uani 0.106(17) 1 d D . P B 2
H15J H 0.1055 1.5125 0.0923 0.121 Uiso 0.106(17) 1 calc R U P B 2
H15K H -0.1081 1.4662 0.0861 0.121 Uiso 0.106(17) 1 calc R U P B 2
H15L H 0.0522 1.4161 0.1445 0.121 Uiso 0.106(17) 1 calc R U P B 2
C14' C 0.026(16) 1.321(12) -0.030(2) 0.063(5) Uani 0.106(17) 1 d D U P B 2
H14J H 0.0432 1.2383 -0.0378 0.094 Uiso 0.106(17) 1 calc R U P B 2
H14K H 0.1109 1.3648 -0.0557 0.094 Uiso 0.106(17) 1 calc R U P B 2
H14L H -0.1061 1.3423 -0.0472 0.094 Uiso 0.106(17) 1 calc R U P B 2
C3 C 0.5090(15) 0.9897(12) 0.2248(7) 0.045(3) Uani 1 1 d . . . . .
C7 C 0.5202(14) 0.8772(12) 0.1208(7) 0.053(3) Uani 1 1 d . . . . .
H7 H 0.5297 0.8731 0.0731 0.064 Uiso 1 1 calc R U . . .
C6 C 0.4960(13) 0.7760(12) 0.1570(7) 0.049(3) Uani 1 1 d . . . . .

loop_
_atom_site_aniso_label
_atom_site_aniso_U_11
_atom_site_aniso_U_22
_atom_site_aniso_U_33
_atom_site_aniso_U_23
_atom_site_aniso_U_13
_atom_site_aniso_U_12
Br1A 0.1029(12) 0.0495(7) 0.1033(13) -0.0148(10) 0.0096(9) -0.0041(9)
O1A 0.045(4) 0.078(6) 0.047(5) 0.019(5) 0.001(4) -0.006(5)
C1A 0.024(5) 0.073(10) 0.038(6) -0.006(6) -0.001(4) 0.013(5)
O2A 0.052(5) 0.184(11) 0.056(5) -0.029(7) 0.017(4) 0.006(7)
C2A 0.014(4) 0.072(10) 0.045(7) 0.020(7) -0.003(4) 0.002(5)
C3A 0.027(5) 0.051(7) 0.024(6) 0.003(6) -0.003(4) 0.001(5)
N3A 0.046(5) 0.048(6) 0.048(6) -0.002(6) -0.003(4) 0.000(5)
C4A 0.027(5) 0.088(10) 0.027(7) 0.007(7) 0.000(5) -0.006(6)
N4A 0.035(4) 0.048(6) 0.038(5) -0.007(4) 0.005(4) 0.003(4)
C5A 0.035(6) 0.085(10) 0.038(8) -0.017(7) -0.002(5) 0.004(6)
C6A 0.034(6) 0.048(7) 0.037(7) 0.002(6) -0.015(5) -0.004(5)
C7A 0.027(6) 0.065(8) 0.033(7) 0.006(6) -0.003(5) -0.002(5)
C8A 0.022(5) 0.041(6) 0.030(6) 0.003(5) -0.001(4) -0.001(5)
C9A 0.030(6) 0.056(7) 0.032(6) -0.001(6) 0.004(5) -0.003(5)
C10A 0.069(9) 0.054(9) 0.111(13) 0.022(9) 0.020(8) -0.001(7)
C11A 0.042(6) 0.066(8) 0.047(7) -0.014(6) -0.002(5) 0.001(6)
C12A 0.049(6) 0.077(10) 0.046(7) -0.013(7) 0.004(5) 0.002(6)
C13A 0.048(8) 0.078(12) 0.071(10) -0.006(9) 0.008(7) 0.000(8)
C13" 0.048(8) 0.078(12) 0.071(10) -0.006(9) 0.008(7) 0.000(8)
C14" 0.072(10) 0.122(14) 0.072(10) 0.018(10) 0.011(8) 0.006(10)
C14A 0.072(10) 0.122(14) 0.072(10) 0.018(10) 0.011(8) 0.006(10)
C15" 0.063(10) 0.096(12) 0.084(11) -0.024(10) 0.003(9) -0.003(9)
C15A 0.063(10) 0.096(12) 0.084(11) -0.024(10) 0.003(9) -0.003(9)
Br1 0.0734(9) 0.0772(10) 0.0878(10) -0.0034(10) 0.0000(7) 0.0107(8)
O1 0.048(4) 0.105(8) 0.029(4) 0.001(5) 0.002(3) 0.004(5)
O2 0.047(5) 0.076(6) 0.050(5) 0.016(4) 0.012(4) -0.012(4)
N1 0.040(6) 0.078(8) 0.044(7) 0.005(6) 0.000(5) -0.007(5)
N2 0.029(5) 0.062(6) 0.053(6) 0.020(5) 0.007(4) -0.001(4)
C15 0.078(10) 0.090(11) 0.078(10) 0.001(9) 0.026(8) 0.010(9)
C10 0.067(10) 0.099(13) 0.061(10) -0.005(9) -0.004(7) -0.018(8)
C8 0.018(5) 0.062(8) 0.037(7) 0.018(6) 0.001(5) 0.003(5)
C12 0.036(6) 0.041(6) 0.037(6) 0.005(5) 0.004(5) -0.009(5)
C2 0.016(5) 0.090(12) 0.046(8) 0.017(8) -0.010(5) -0.005(5)
C1 0.031(6) 0.058(8) 0.044(8) 0.016(6) 0.002(6) -0.010(5)
C14 0.054(8) 0.074(9) 0.061(9) 0.021(7) 0.010(7) 0.003(7)
C13 0.062(8) 0.055(8) 0.076(10) 0.014(7) -0.016(8) -0.017(7)
C9 0.035(6) 0.073(10) 0.044(6) 0.014(6) 0.014(5) -0.001(6)
C4 0.020(5) 0.104(12) 0.040(8) 0.025(8) -0.001(5) 0.008(7)
C11 0.044(6) 0.043(6) 0.033(6) -0.003(5) 0.001(5) -0.004(5)
C5 0.035(7) 0.072(10) 0.056(9) 0.014(8) 0.001(6) 0.008(6)
C13' 0.062(8) 0.055(8) 0.076(10) 0.014(7) -0.016(8) -0.017(7)
C15' 0.078(10) 0.090(11) 0.078(10) 0.001(9) 0.026(8) 0.010(9)
C14' 0.054(8) 0.074(9) 0.061(9) 0.021(7) 0.010(7) 0.003(7)
C3 0.020(5) 0.075(10) 0.037(8) 0.011(7) -0.005(5) 0.004(6)
C7 0.027(6) 0.077(10) 0.056(8) -0.002(8) 0.008(5) 0.004(6)
C6 0.023(5) 0.069(8) 0.053(8) 0.005(7) 0.000(5) 0.011(6)

loop_
_atom_type_symbol
_atom_type_description
_atom_type_scat_dispersion_real
_atom_type_scat_dispersion_imag
_atom_type_scat_source
C C 0.0033 0.0016 'International Tables Vol C Tables 4.2.6.8 and 6.1.1.4'
H H 0.0000 0.0000 'International Tables Vol C Tables 4.2.6.8 and 6.1.1.4'
Br Br -0.2901 2.4595 'International Tables Vol C Tables 4.2.6.8 and 6.1.1.4'
N N 0.0061 0.0033 'International Tables Vol C Tables 4.2.6.8 and 6.1.1.4'
O O 0.0106 0.0060 'International Tables Vol C Tables 4.2.6.8 and 6.1.1.4'

loop_
_geom_angle_atom_site_label_1
_geom_angle_atom_site_label_2
_geom_angle_atom_site_label_3
_geom_angle
_geom_angle_site_symmetry_1
_geom_angle_site_symmetry_3
_geom_angle_publ_flag
N3A C1A H1A 106.7 . . ?
N3A C1A C9A 112.2(9) . . ?
N4A C1A H1A 106.7 . . ?
N4A C1A N3A 110.4(8) . . ?
N4A C1A C9A 113.8(9) . . ?
C9A C1A H1A 106.7 . . ?
O1A C2A C3A 120.8(11) . . ?
O1A C2A N3A 120.8(11) . . ?
N3A C2A C3A 118.4(10) . . ?
C4A C3A C2A 120.3(10) . . ?
C4A C3A C8A 119.9(10) . . ?
C8A C3A C2A 119.8(10) . . ?
C1A N3A C10A 115.7(10) . . ?
C2A N3A C1A 123.9(10) . . ?
C2A N3A C10A 119.5(10) . . ?
C3A C4A H4A 119.7 . . ?
C3A C4A C5A 120.6(11) . . ?
C5A C4A H4A 119.7 . . ?
C1A N4A H4AA 124.9 . . ?
C11A N4A C1A 120.7(8) . . ?
C11A N4A H4AA 114.3 . . ?
C4A C5A H5A 120.9 . . ?
C6A C5A C4A 118.3(11) . . ?
C6A C5A H5A 120.9 . . ?
C5A C6A Br1A 117.7(10) . . ?
C7A C6A Br1A 118.8(9) . . ?
C7A C6A C5A 123.4(11) . . ?
C6A C7A H7A 120.3 . . ?
C6A C7A C8A 119.4(10) . . ?
C8A C7A H7A 120.3 . . ?
C3A C8A C7A 118.4(10) . . ?
C3A C8A C9A 119.4(10) . . ?
C7A C8A C9A 121.7(10) . . ?
C1A C9A H9AA 108.9 . . ?
C1A C9A H9AB 108.9 . . ?
C8A C9A C1A 113.5(9) . . ?
C8A C9A H9AA 108.9 . . ?
C8A C9A H9AB 108.9 . . ?
H9AA C9A H9AB 107.7 . . ?
N3A C10A H10A 109.5 . . ?
N3A C10A H10B 109.5 . . ?
N3A C10A H10C 109.5 . . ?
H10A C10A H10B 109.5 . . ?
H10A C10A H10C 109.5 . . ?
H10B C10A H10C 109.5 . . ?
O2A C11A N4A 119.1(9) . . ?
O2A C11A C12A 121.6(9) . . ?
N4A C11A C12A 119.4(9) . . ?
C11A C12A C14A 106.2(12) . . ?
C11A C12A C15" 107.9(18) . . ?
C11A C12A C15A 103.7(12) . . ?
C13A C12A C11A 118.3(11) . . ?
C13A C12A C14A 112.7(15) . . ?
C13A C12A C15A 113.3(15) . . ?
C13" C12A C11A 112.3(18) . . ?
C13" C12A C15" 94(2) . . ?
C14" C12A C11A 114(2) . . ?
C14" C12A C13" 123(3) . . ?
C14" C12A C15" 101(3) . . ?
C14A C12A C15A 100.8(15) . . ?
C12A C13A H13A 109.5 . . ?
C12A C13A H13B 109.5 . . ?
C12A C13A H13C 109.5 . . ?
H13A C13A H13B 109.5 . . ?
H13A C13A H13C 109.5 . . ?
H13B C13A H13C 109.5 . . ?
C12A C13" H13D 109.5 . . ?
C12A C13" H13E 109.5 . . ?
C12A C13" H13F 109.5 . . ?
H13D C13" H13E 109.5 . . ?
H13D C13" H13F 109.5 . . ?
H13E C13" H13F 109.5 . . ?
C12A C14" H14A 109.5 . . ?
C12A C14" H14B 109.5 . . ?
C12A C14" H14C 109.5 . . ?
H14A C14" H14B 109.5 . . ?
H14A C14" H14C 109.5 . . ?
H14B C14" H14C 109.5 . . ?
C12A C14A H14D 109.5 . . ?
C12A C14A H14E 109.5 . . ?
C12A C14A H14F 109.5 . . ?
H14D C14A H14E 109.5 . . ?
H14D C14A H14F 109.5 . . ?
H14E C14A H14F 109.5 . . ?
C12A C15" H15A 109.5 . . ?
C12A C15" H15B 109.5 . . ?
C12A C15" H15C 109.5 . . ?
H15A C15" H15B 109.5 . . ?
H15A C15" H15C 109.5 . . ?
H15B C15" H15C 109.5 . . ?
C12A C15A H15D 109.5 . . ?
C12A C15A H15E 109.5 . . ?
C12A C15A H15F 109.5 . . ?
H15D C15A H15E 109.5 . . ?
H15D C15A H15F 109.5 . . ?
H15E C15A H15F 109.5 . . ?
C10 N1 C1 116.1(11) . . ?
C2 N1 C10 119.8(11) . . ?
C2 N1 C1 122.8(11) . . ?
C1 N2 H2 109.8 . . ?
C11 N2 H2 129.1 . . ?
C11 N2 C1 119.3(9) . . ?
H15G C15 H15H 109.5 . . ?
H15G C15 H15I 109.5 . . ?
H15H C15 H15I 109.5 . . ?
C12 C15 H15G 109.5 . . ?
C12 C15 H15H 109.5 . . ?
C12 C15 H15I 109.5 . . ?
N1 C10 H10D 109.5 . . ?
N1 C10 H10E 109.5 . . ?
N1 C10 H10F 109.5 . . ?
H10D C10 H10E 109.5 . . ?
H10D C10 H10F 109.5 . . ?
H10E C10 H10F 109.5 . . ?
C3 C8 C9 119.5(11) . . ?
C3 C8 C7 118.2(11) . . ?
C7 C8 C9 121.9(10) . . ?
C14 C12 C15 112.3(12) . . ?
C14 C12 C11 108.5(9) . . ?
C13 C12 C15 108.1(12) . . ?
C13 C12 C14 110.6(12) . . ?
C13 C12 C11 109.4(10) . . ?
C11 C12 C15 107.8(11) . . ?
C11 C12 C15' 104(9) . . ?
C13' C12 C11 117(5) . . ?
C13' C12 C15' 88(10) . . ?
C13' C12 C14' 100(8) . . ?
C14' C12 C11 109(4) . . ?
C14' C12 C15' 138(10) . . ?
O1 C2 N1 120.7(12) . . ?
O1 C2 C3 119.7(11) . . ?
N1 C2 C3 119.6(11) . . ?
N1 C1 H1 107.5 . . ?
N1 C1 C9 111.7(10) . . ?
N2 C1 N1 108.2(9) . . ?
N2 C1 H1 107.5 . . ?
N2 C1 C9 114.1(10) . . ?
C9 C1 H1 107.5 . . ?
C12 C14 H14G 109.5 . . ?
C12 C14 H14H 109.5 . . ?
C12 C14 H14I 109.5 . . ?
H14G C14 H14H 109.5 . . ?
H14G C14 H14I 109.5 . . ?
H14H C14 H14I 109.5 . . ?
C12 C13 H13G 109.5 . . ?
C12 C13 H13H 109.5 . . ?
C12 C13 H13I 109.5 . . ?
H13G C13 H13H 109.5 . . ?
H13G C13 H13I 109.5 . . ?
H13H C13 H13I 109.5 . . ?
C8 C9 C1 114.4(9) . . ?
C8 C9 H9A 108.7 . . ?
C8 C9 H9B 108.7 . . ?
C1 C9 H9A 108.7 . . ?
C1 C9 H9B 108.7 . . ?
H9A C9 H9B 107.6 . . ?
C5 C4 H4 119.1 . . ?
C3 C4 H4 119.1 . . ?
C3 C4 C5 121.8(13) . . ?
O2 C11 N2 120.7(9) . . ?
O2 C11 C12 122.8(10) . . ?
N2 C11 C12 116.5(9) . . ?
C4 C5 H5 120.2 . . ?
C4 C5 C6 119.7(13) . . ?
C6 C5 H5 120.2 . . ?
C12 C13' H13J 109.5 . . ?
C12 C13' H13K 109.5 . . ?
C12 C13' H13L 109.5 . . ?
H13J C13' H13K 109.5 . . ?
H13J C13' H13L 109.5 . . ?
H13K C13' H13L 109.5 . . ?
C12 C15' H15J 109.5 . . ?
C12 C15' H15K 109.5 . . ?
C12 C15' H15L 109.5 . . ?
H15J C15' H15K 109.5 . . ?
H15J C15' H15L 109.5 . . ?
H15K C15' H15L 109.5 . . ?
C12 C14' H14J 109.5 . . ?
C12 C14' H14K 109.5 . . ?
C12 C14' H14L 109.5 . . ?
H14J C14' H14K 109.5 . . ?
H14J C14' H14L 109.5 . . ?
H14K C14' H14L 109.5 . . ?
C8 C3 C2 119.2(12) . . ?
C4 C3 C8 119.7(13) . . ?
C4 C3 C2 121.0(12) . . ?
C8 C7 H7 119.6 . . ?
C6 C7 C8 120.9(12) . . ?
C6 C7 H7 119.6 . . ?
C5 C6 Br1 119.9(11) . . ?
C5 C6 C7 119.7(13) . . ?
C7 C6 Br1 120.4(10) . . ?

loop_
_geom_bond_atom_site_label_1
_geom_bond_atom_site_label_2
_geom_bond_distance
_geom_bond_site_symmetry_2
_geom_bond_publ_flag
Br1A C6A 1.893(11) . ?
O1A C2A 1.258(12) . ?
C1A H1A 0.9900 . ?
C1A N3A 1.450(13) . ?
C1A N4A 1.445(11) . ?
C1A C9A 1.511(15) . ?
O2A C11A 1.239(11) . ?
C2A C3A 1.477(16) . ?
C2A N3A 1.346(14) . ?
C3A C4A 1.386(15) . ?
C3A C8A 1.398(14) . ?
N3A C10A 1.477(15) . ?
C4A H4A 0.9400 . ?
C4A C5A 1.388(17) . ?
N4A H4AA 0.9230 . ?
N4A C11A 1.341(12) . ?
C5A H5A 0.9400 . ?
C5A C6A 1.353(16) . ?
C6A C7A 1.351(15) . ?
C7A H7A 0.9400 . ?
C7A C8A 1.404(15) . ?
C8A C9A 1.479(14) . ?
C9A H9AA 0.9800 . ?
C9A H9AB 0.9800 . ?
C10A H10A 0.9700 . ?
C10A H10B 0.9700 . ?
C10A H10C 0.9700 . ?
C11A C12A 1.513(14) . ?
C12A C13A 1.461(18) . ?
C12A C13" 1.49(3) . ?
C12A C14" 1.49(3) . ?
C12A C14A 1.53(2) . ?
C12A C15" 1.62(3) . ?
C12A C15A 1.56(2) . ?
C13A H13A 0.9700 . ?
C13A H13B 0.9700 . ?
C13A H13C 0.9700 . ?
C13" H13D 0.9700 . ?
C13" H13E 0.9700 . ?
C13" H13F 0.9700 . ?
C14" H14A 0.9700 . ?
C14" H14B 0.9700 . ?
C14" H14C 0.9700 . ?
C14A H14D 0.9700 . ?
C14A H14E 0.9700 . ?
C14A H14F 0.9700 . ?
C15" H15A 0.9700 . ?
C15" H15B 0.9700 . ?
C15" H15C 0.9700 . ?
C15A H15D 0.9700 . ?
C15A H15E 0.9700 . ?
C15A H15F 0.9700 . ?
Br1 C6 1.873(13) . ?
O1 C2 1.263(12) . ?
O2 C11 1.224(12) . ?
N1 C10 1.470(17) . ?
N1 C2 1.357(15) . ?
N1 C1 1.473(15) . ?
N2 H2 0.9334 . ?
N2 C1 1.459(13) . ?
N2 C11 1.355(13) . ?
C15 H15G 0.9700 . ?
C15 H15H 0.9700 . ?
C15 H15I 0.9700 . ?
C15 C12 1.547(17) . ?
C10 H10D 0.9700 . ?
C10 H10E 0.9700 . ?
C10 H10F 0.9700 . ?
C8 C9 1.497(15) . ?
C8 C3 1.405(16) . ?
C8 C7 1.406(16) . ?
C12 C14 1.513(16) . ?
C12 C13 1.505(16) . ?
C12 C11 1.531(14) . ?
C12 C13' 1.50(3) . ?
C12 C15' 1.55(3) . ?
C12 C14' 1.52(3) . ?
C2 C3 1.485(18) . ?
C1 H1 0.9900 . ?
C1 C9 1.515(16) . ?
C14 H14G 0.9700 . ?
C14 H14H 0.9700 . ?
C14 H14I 0.9700 . ?
C13 H13G 0.9700 . ?
C13 H13H 0.9700 . ?
C13 H13I 0.9700 . ?
C9 H9A 0.9800 . ?
C9 H9B 0.9800 . ?
C4 H4 0.9400 . ?
C4 C5 1.378(18) . ?
C4 C3 1.363(18) . ?
C5 H5 0.9400 . ?
C5 C6 1.379(16) . ?
C13' H13J 0.9700 . ?
C13' H13K 0.9700 . ?
C13' H13L 0.9700 . ?
C15' H15J 0.9700 . ?
C15' H15K 0.9700 . ?
C15' H15L 0.9700 . ?
C14' H14J 0.9700 . ?
C14' H14K 0.9700 . ?
C14' H14L 0.9700 . ?
C7 H7 0.9400 . ?
C7 C6 1.382(17) . ?

loop_
_geom_torsion_atom_site_label_1
_geom_torsion_atom_site_label_2
_geom_torsion_atom_site_label_3
_geom_torsion_atom_site_label_4
_geom_torsion
_geom_torsion_site_symmetry_1
_geom_torsion_site_symmetry_2
_geom_torsion_site_symmetry_3
_geom_torsion_site_symmetry_4
_geom_torsion_publ_flag
Br1A C6A C7A C8A 179.7(7) . . . . ?
O1A C2A C3A C4A 5.2(14) . . . . ?
O1A C2A C3A C8A -175.8(8) . . . . ?
O1A C2A N3A C1A -171.7(8) . . . . ?
O1A C2A N3A C10A -3.5(13) . . . . ?
C1A N4A C11A O2A 1.2(17) . . . . ?
C1A N4A C11A C12A -178.6(10) . . . . ?
O2A C11A C12A C13A 174.1(16) . . . . ?
O2A C11A C12A C13" 129(2) . . . . ?
O2A C11A C12A C14" -17(3) . . . . ?
O2A C11A C12A C14A 46.2(19) . . . . ?
O2A C11A C12A C15" -129(2) . . . . ?
O2A C11A C12A C15A -59.5(18) . . . . ?
C2A C3A C4A C5A 179.2(9) . . . . ?
C2A C3A C8A C7A -178.5(8) . . . . ?
C2A C3A C8A C9A 9.2(14) . . . . ?
C3A C2A N3A C1A 8.8(13) . . . . ?
C3A C2A N3A C10A 177.0(9) . . . . ?
C3A C4A C5A C6A -1.9(15) . . . . ?
C3A C8A C9A C1A -32.0(13) . . . . ?
N3A C1A N4A C11A 142.3(10) . . . . ?
N3A C1A C9A C8A 41.2(12) . . . . ?
N3A C2A C3A C4A -175.3(9) . . . . ?
N3A C2A C3A C8A 3.7(13) . . . . ?
C4A C3A C8A C7A 0.6(14) . . . . ?
C4A C3A C8A C9A -171.8(9) . . . . ?
C4A C5A C6A Br1A -179.0(8) . . . . ?
C4A C5A C6A C7A 3.0(16) . . . . ?
N4A C1A N3A C2A 96.4(11) . . . . ?
N4A C1A N3A C10A -72.2(11) . . . . ?
N4A C1A C9A C8A -84.9(11) . . . . ?
N4A C11A C12A C13A -6(2) . . . . ?
N4A C11A C12A C13" -51(2) . . . . ?
N4A C11A C12A C14" 163(3) . . . . ?
N4A C11A C12A C14A -133.9(14) . . . . ?
N4A C11A C12A C15" 51(2) . . . . ?
N4A C11A C12A C15A 120.4(14) . . . . ?
C5A C6A C7A C8A -2.2(16) . . . . ?
C6A C7A C8A C3A 0.4(14) . . . . ?
C6A C7A C8A C9A 172.6(9) . . . . ?
C7A C8A C9A C1A 155.9(9) . . . . ?
C8A C3A C4A C5A 0.2(15) . . . . ?
C9A C1A N3A C2A -31.6(12) . . . . ?
C9A C1A N3A C10A 159.8(9) . . . . ?
C9A C1A N4A C11A -90.6(12) . . . . ?
O1 C2 C3 C8 -176.5(8) . . . . ?
O1 C2 C3 C4 1.8(14) . . . . ?
N1 C2 C3 C8 2.1(14) . . . . ?
N1 C2 C3 C4 -179.6(10) . . . . ?
N1 C1 C9 C8 40.9(12) . . . . ?
N2 C1 C9 C8 -82.2(11) . . . . ?
C15 C12 C11 O2 -114.1(13) . . . . ?
C15 C12 C11 N2 66.7(13) . . . . ?
C10 N1 C2 O1 -3.3(16) . . . . ?
C10 N1 C2 C3 178.1(10) . . . . ?
C10 N1 C1 N2 -73.7(12) . . . . ?
C10 N1 C1 C9 159.9(10) . . . . ?
C8 C7 C6 Br1 -178.3(8) . . . . ?
C8 C7 C6 C5 -0.6(15) . . . . ?
C2 N1 C1 N2 93.2(13) . . . . ?
C2 N1 C1 C9 -33.2(14) . . . . ?
C1 N1 C2 O1 -169.8(9) . . . . ?
C1 N1 C2 C3 11.7(15) . . . . ?
C1 N2 C11 O2 2.6(15) . . . . ?
C1 N2 C11 C12 -178.1(9) . . . . ?
C14 C12 C11 O2 7.8(15) . . . . ?
C14 C12 C11 N2 -171.4(11) . . . . ?
C13 C12 C11 O2 128.5(12) . . . . ?
C13 C12 C11 N2 -50.7(14) . . . . ?
C9 C8 C3 C2 8.4(14) . . . . ?
C9 C8 C3 C4 -170.0(10) . . . . ?
C9 C8 C7 C6 170.4(9) . . . . ?
C4 C5 C6 Br1 -179.4(8) . . . . ?
C4 C5 C6 C7 2.9(15) . . . . ?
C11 N2 C1 N1 133.6(10) . . . . ?
C11 N2 C1 C9 -101.4(11) . . . . ?
C5 C4 C3 C8 -0.6(16) . . . . ?
C5 C4 C3 C2 -178.9(10) . . . . ?
C13' C12 C11 O2 172(7) . . . . ?
C13' C12 C11 N2 -8(7) . . . . ?
C15' C12 C11 O2 -93(8) . . . . ?
C15' C12 C11 N2 88(8) . . . . ?
C14' C12 C11 O2 60(6) . . . . ?
C14' C12 C11 N2 -119(6) . . . . ?
C3 C8 C9 C1 -30.6(13) . . . . ?
C3 C8 C7 C6 -2.2(15) . . . . ?
C3 C4 C5 C6 -2.3(16) . . . . ?
C7 C8 C9 C1 156.9(10) . . . . ?
C7 C8 C3 C2 -178.8(9) . . . . ?
C7 C8 C3 C4 2.8(14) . . . . ?
